data_4300622
loop_
_publ_author_name
'Hlavinka, Mark L.'
'McNevin, Michael J.'
'Shoemaker, Richard'
'Hagadorn, John R.'

_publ_section_title
;
 Dizinc Alkoxides and Amides Supported by Binucleating Bis(amidoamine) Ligands
;
_journal_coden_ASTM INOCAJ
_journal_issue 4
_journal_name_full 'Inorganic Chemistry'
_journal_page_first 1815
_journal_page_last 1822
_journal_paper_doi 10.1021/ic051669f
_journal_volume 45
_journal_year 2006
_chemical_formula_sum 'C30 H39 F3 N4 O5 S Zn2'
_chemical_formula_weight 755.45
_chemical_name_common 'MeLZn2(OiPr)(OTf)(benzene) (compound 8(benzene))'
_space_group_IT_number 2
_symmetry_cell_setting triclinic
_symmetry_space_group_name_Hall '-P 1'
_symmetry_space_group_name_H-M 'P -1'
_cell_angle_alpha 89.489(2)
_cell_angle_beta 79.351(2)
_cell_angle_gamma 87.199(3)
_cell_formula_units_Z 4
_cell_length_a 9.5997(10)
_cell_length_b 15.5502(17)
_cell_length_c 22.370(2)
_cell_measurement_temperature 156(2)
_cell_volume 3278.0(6)
_diffrn_ambient_temperature 156(2)
_exptl_crystal_density_diffrn 1.531
_cod_depositor_comments
;
The following automatic conversions were performed:
'_symmetry_cell_setting' value 'Triclinic' changed to 'triclinic'
according to '/home/saulius/struct/CIF-dictionaries/cif_core.dic'
dictionary named 'cif_core.dic' version 2.4.1 from 2010-06-29.

Automatic conversion script
Id: cif_fix_enum 1527 2010-12-29 10:47:43Z saulius 
;
_cod_database_code 4300622

loop_
_symmetry_equiv_pos_as_xyz
'x, y, z'
'-x, -y, -z'

loop_
_atom_site_label
_atom_site_type_symbol
_atom_site_fract_x
_atom_site_fract_y
_atom_site_fract_z
_atom_site_U_iso_or_equiv
_atom_site_adp_type
_atom_site_occupancy
_atom_site_symmetry_multiplicity
_atom_site_calc_flag
_atom_site_refinement_flags
_atom_site_disorder_assembly
_atom_site_disorder_group
Zn1 Zn 1.02382(10) -0.23788(6) 0.18230(4) 0.0256(2) Uani 1 1 d . . .
Zn2 Zn 0.95509(9) -0.02979(6) 0.18460(4) 0.0241(2) Uani 1 1 d . . .
Zn3 Zn 0.45679(9) 0.28309(6) 0.32291(4) 0.0261(2) Uani 1 1 d . A 1
Zn4 Zn 0.56012(9) 0.48112(6) 0.31386(4) 0.0240(2) Uani 1 1 d . A 1
S1 S 0.7308(2) -0.16117(13) 0.14176(9) 0.0266(4) Uani 1 1 d . . .
S2 S 0.7649(2) 0.33132(13) 0.35854(9) 0.0253(4) Uani 1 1 d . A 1
F1 F 0.7299(7) -0.2288(4) 0.0363(3) 0.0636(17) Uani 1 1 d . . .
F2 F 0.8994(6) -0.1446(4) 0.0381(2) 0.0625(17) Uani 1 1 d . . .
F3 F 0.6882(7) -0.0933(4) 0.0396(2) 0.0605(17) Uani 1 1 d . . .
F4 F 0.7588(7) 0.2707(4) 0.4678(3) 0.0640(17) Uani 1 1 d . A 1
F5 F 0.6089(7) 0.3760(4) 0.4614(2) 0.0660(18) Uani 1 1 d . A 1
F6 F 0.8271(7) 0.4007(4) 0.4555(3) 0.0685(19) Uani 1 1 d . A 1
O1 O 0.9542(5) -0.1410(3) 0.2961(2) 0.0233(12) Uani 1 1 d . . .
O2 O 1.0808(5) -0.1262(3) 0.1580(2) 0.0245(12) Uani 1 1 d . . .
O3 O 0.7706(6) -0.0778(4) 0.1597(3) 0.0351(14) Uani 1 1 d . . .
O4 O 0.8286(6) -0.2308(4) 0.1541(3) 0.0320(13) Uani 1 1 d . . .
O5 O 0.5838(6) -0.1777(4) 0.1580(3) 0.0379(15) Uani 1 1 d . . .
O6 O 0.5437(5) 0.3743(3) 0.2060(2) 0.0244(12) Uani 1 1 d . A 1
O7 O 0.4196(5) 0.4018(3) 0.3460(2) 0.0271(12) Uani 1 1 d . A 1
O8 O 0.7401(6) 0.4185(4) 0.3363(3) 0.0330(14) Uani 1 1 d . A 1
O9 O 0.6545(6) 0.2729(4) 0.3516(3) 0.0333(13) Uani 1 1 d . A 1
O10 O 0.9070(6) 0.2969(4) 0.3418(3) 0.0367(14) Uani 1 1 d . A 1
N1 N 1.1175(7) -0.3416(5) 0.1266(3) 0.0332(17) Uani 1 1 d . . .
N2 N 1.0161(7) -0.3131(4) 0.2499(3) 0.0265(15) Uani 1 1 d . . .
N3 N 0.8982(7) 0.0340(4) 0.2572(3) 0.0264(15) Uani 1 1 d . . .
N4 N 0.9419(7) 0.0856(4) 0.1357(3) 0.0289(15) Uani 1 1 d . . .
N5 N 0.3651(7) 0.1812(5) 0.3785(3) 0.0324(16) Uani 1 1 d . A 1
N6 N 0.4779(7) 0.2056(4) 0.2558(3) 0.0292(15) Uani 1 1 d . A 1
N7 N 0.5963(7) 0.5460(4) 0.2411(3) 0.0279(15) Uani 1 1 d . A 1
N8 N 0.5680(7) 0.5959(4) 0.3633(3) 0.0274(15) Uani 1 1 d . A 1
C1 C 1.0838(11) -0.3452(6) 0.0648(4) 0.047(3) Uani 1 1 d . . .
H1A H 1.1214 -0.2953 0.0413 0.070 Uiso 1 1 calc R . .
H1B H 0.9806 -0.3446 0.0677 0.070 Uiso 1 1 calc R . .
H1C H 1.1270 -0.3982 0.0446 0.070 Uiso 1 1 calc R . .
C2 C 1.2711(9) -0.3547(6) 0.1238(4) 0.042(2) Uani 1 1 d . . .
H2A H 1.3009 -0.4139 0.1110 0.063 Uiso 1 1 calc R . .
H2B H 1.2935 -0.3447 0.1641 0.063 Uiso 1 1 calc R . .
H2C H 1.3212 -0.3144 0.0946 0.063 Uiso 1 1 calc R . .
C3 C 1.0389(10) -0.4116(6) 0.1650(4) 0.038(2) Uani 1 1 d . . .
H3A H 0.9376 -0.4075 0.1614 0.053 Uiso 1 1 calc R . .
H3B H 1.0791 -0.4688 0.1498 0.053 Uiso 1 1 calc R . .
C4 C 1.0514(10) -0.4024(5) 0.2309(4) 0.035(2) Uani 1 1 d . . .
H4A H 0.9859 -0.4410 0.2564 0.049 Uiso 1 1 calc R . .
H4B H 1.1494 -0.4189 0.2361 0.049 Uiso 1 1 calc R . .
C5 C 1.0069(8) -0.2954(5) 0.3108(4) 0.0249(17) Uani 1 1 d . . .
C6 C 1.0245(9) -0.3565(6) 0.3558(4) 0.035(2) Uani 1 1 d . . .
H6 H 1.0464 -0.4150 0.3445 0.042 Uiso 1 1 calc R . .
C7 C 1.0106(9) -0.3330(6) 0.4173(4) 0.034(2) Uani 1 1 d . . .
H7 H 1.0238 -0.3764 0.4461 0.041 Uiso 1 1 calc R . .
C8 C 0.9791(8) -0.2510(6) 0.4372(4) 0.0309(19) Uani 1 1 d . . .
H8 H 0.9704 -0.2368 0.4789 0.037 Uiso 1 1 calc R . .
C9 C 0.9598(7) -0.1872(5) 0.3934(3) 0.0241(17) Uani 1 1 d . . .
C10 C 0.9747(8) -0.2120(5) 0.3328(3) 0.0259(17) Uani 1 1 d . . .
C11 C 0.9305(8) -0.0698(5) 0.3355(4) 0.0250(17) Uani 1 1 d . . .
C12 C 0.9307(7) -0.0957(5) 0.3950(3) 0.0224(17) Uani 1 1 d . . .
C13 C 0.9075(8) -0.0341(5) 0.4417(3) 0.0282(18) Uani 1 1 d . . .
H13 H 0.9088 -0.0500 0.4827 0.034 Uiso 1 1 calc R . .
C14 C 0.8829(8) 0.0497(6) 0.4260(4) 0.032(2) Uani 1 1 d . . .
H14 H 0.8661 0.0925 0.4569 0.039 Uiso 1 1 calc R . .
C15 C 0.8820(8) 0.0741(5) 0.3659(4) 0.0282(18) Uani 1 1 d . . .
H15 H 0.8647 0.1333 0.3576 0.034 Uiso 1 1 calc R . .
C16 C 0.9054(8) 0.0150(5) 0.3161(3) 0.0268(18) Uani 1 1 d . . .
C17 C 0.8673(10) 0.1253(5) 0.2450(4) 0.035(2) Uani 1 1 d . . .
H17A H 0.9505 0.1592 0.2478 0.049 Uiso 1 1 calc R . .
H17B H 0.7857 0.1480 0.2754 0.049 Uiso 1 1 calc R . .
C18 C 0.8326(9) 0.1330(6) 0.1813(4) 0.034(2) Uani 1 1 d . . .
H18A H 0.7386 0.1096 0.1813 0.048 Uiso 1 1 calc R . .
H18B H 0.8276 0.1946 0.1697 0.048 Uiso 1 1 calc R . .
C19 C 1.0728(9) 0.1351(6) 0.1226(4) 0.036(2) Uani 1 1 d . . .
H19A H 1.1463 0.1024 0.0944 0.053 Uiso 1 1 calc R . .
H19B H 1.1066 0.1451 0.1606 0.053 Uiso 1 1 calc R . .
H19C H 1.0517 0.1906 0.1042 0.053 Uiso 1 1 calc R . .
C20 C 0.8879(9) 0.0794(6) 0.0776(4) 0.036(2) Uani 1 1 d . . .
H20A H 0.8685 0.1375 0.0627 0.054 Uiso 1 1 calc R . .
H20B H 0.8003 0.0480 0.0846 0.054 Uiso 1 1 calc R . .
H20C H 0.9594 0.0488 0.0472 0.054 Uiso 1 1 calc R . .
C21 C 1.2857(10) -0.0995(8) 0.0780(4) 0.054(3) Uani 1 1 d . . .
H21A H 1.2524 -0.1440 0.0541 0.081 Uiso 1 1 calc R . .
H21B H 1.3897 -0.1008 0.0693 0.081 Uiso 1 1 calc R . .
H21C H 1.2483 -0.0429 0.0672 0.081 Uiso 1 1 calc R . .
C22 C 1.2345(9) -0.1161(5) 0.1453(4) 0.033(2) Uani 1 1 d . . .
H22 H 1.2802 -0.1723 0.1551 0.046 Uiso 1 1 calc R . .
C23 C 1.2758(10) -0.0499(6) 0.1861(5) 0.047(2) Uani 1 1 d . . .
H23A H 1.2436 0.0075 0.1743 0.071 Uiso 1 1 calc R . .
H23B H 1.3793 -0.0523 0.1824 0.071 Uiso 1 1 calc R . .
H23C H 1.2317 -0.0614 0.2283 0.071 Uiso 1 1 calc R . .
C24 C 0.7646(10) -0.1581(7) 0.0587(4) 0.039(2) Uani 1 1 d . . .
C25 C 0.3899(10) 0.1794(7) 0.4418(4) 0.044(2) Uani 1 1 d . A 1
H25A H 0.3397 0.2292 0.4640 0.066 Uiso 1 1 calc R A 1
H25B H 0.4918 0.1817 0.4416 0.066 Uiso 1 1 calc R A 1
H25C H 0.3548 0.1263 0.4617 0.066 Uiso 1 1 calc R A 1
C26 C 0.2134(9) 0.1720(6) 0.3784(4) 0.042(2) Uani 1 1 d . A 1
H26A H 0.1949 0.1811 0.3371 0.062 Uiso 1 1 calc R A 1
H26B H 0.1572 0.2148 0.4059 0.062 Uiso 1 1 calc R A 1
H26C H 0.1869 0.1141 0.3922 0.062 Uiso 1 1 calc R A 1
C27 C 0.4501(9) 0.1099(6) 0.3414(4) 0.035(2) Uani 1 1 d . A 1
H27A H 0.5500 0.1109 0.3469 0.049 Uiso 1 1 calc R A 1
H27B H 0.4132 0.0540 0.3569 0.049 Uiso 1 1 calc R A 1
C28 C 0.4459(10) 0.1164(5) 0.2748(4) 0.038(2) Uani 1 1 d . A 1
H28A H 0.5170 0.0753 0.2514 0.053 Uiso 1 1 calc R A 1
H28B H 0.3508 0.1029 0.2673 0.053 Uiso 1 1 calc R A 1
C29 C 0.4950(7) 0.2214(5) 0.1937(4) 0.0231(17) Uani 1 1 d . A 1
C30 C 0.4796(9) 0.1616(6) 0.1501(4) 0.035(2) Uani 1 1 d . A 1
H30 H 0.4538 0.1052 0.1630 0.042 Uiso 1 1 calc R A 1
C31 C 0.5004(9) 0.1806(6) 0.0875(4) 0.038(2) Uani 1 1 d . A 1
H31 H 0.4898 0.1368 0.0596 0.046 Uiso 1 1 calc R A 1
C32 C 0.5356(9) 0.2608(6) 0.0662(4) 0.038(2) Uani 1 1 d . A 1
H32 H 0.5510 0.2731 0.0238 0.046 Uiso 1 1 calc R A 1
C33 C 0.5482(8) 0.3245(6) 0.1087(3) 0.0260(18) Uani 1 1 d . A 1
C34 C 0.5271(7) 0.3024(5) 0.1702(3) 0.0238(17) Uani 1 1 d . A 1
C35 C 0.5695(7) 0.4423(5) 0.1652(3) 0.0231(17) Uani 1 1 d . A 1
C36 C 0.5726(8) 0.4141(6) 0.1057(3) 0.0275(18) Uani 1 1 d . A 1
C37 C 0.5973(8) 0.4738(6) 0.0576(3) 0.032(2) Uani 1 1 d . A 1
H37 H 0.6006 0.4569 0.0167 0.038 Uiso 1 1 calc R A 1
C38 C 0.6165(8) 0.5576(6) 0.0723(4) 0.034(2) Uani 1 1 d . A 1
H38 H 0.6308 0.5995 0.0409 0.040 Uiso 1 1 calc R A 1
C39 C 0.6154(8) 0.5829(6) 0.1328(3) 0.0299(19) Uani 1 1 d . A 1
H39 H 0.6308 0.6414 0.1404 0.036 Uiso 1 1 calc R A 1
C40 C 0.5928(8) 0.5260(5) 0.1822(3) 0.0240(17) Uani 1 1 d . A 1
C41 C 0.6245(9) 0.6360(5) 0.2530(4) 0.034(2) Uani 1 1 d . A 1
H41A H 0.5390 0.6736 0.2514 0.047 Uiso 1 1 calc R A 1
H41B H 0.7031 0.6557 0.2216 0.047 Uiso 1 1 calc R A 1
C42 C 0.6640(9) 0.6417(5) 0.3156(3) 0.0294(19) Uani 1 1 d . A 1
H42A H 0.7620 0.6173 0.3135 0.041 Uiso 1 1 calc R A 1
H42B H 0.6627 0.7031 0.3272 0.041 Uiso 1 1 calc R A 1
C43 C 0.4281(8) 0.6446(6) 0.3777(4) 0.035(2) Uani 1 1 d . A 1
H43A H 0.3641 0.6137 0.4088 0.052 Uiso 1 1 calc R A 1
H43B H 0.3869 0.6501 0.3408 0.052 Uiso 1 1 calc R A 1
H43C H 0.4414 0.7020 0.3928 0.052 Uiso 1 1 calc R A 1
C44 C 0.6306(10) 0.5888(6) 0.4182(4) 0.040(2) Uani 1 1 d . A 1
H44A H 0.7238 0.5584 0.4085 0.059 Uiso 1 1 calc R A 1
H44B H 0.5685 0.5568 0.4494 0.059 Uiso 1 1 calc R A 1
H44C H 0.6415 0.6465 0.4335 0.059 Uiso 1 1 calc R A 1
C45 C 0.1967(9) 0.4033(6) 0.3127(5) 0.044(2) Uani 1 1 d . A 1
H45A H 0.2453 0.4147 0.2710 0.065 Uiso 1 1 calc R A 1
H45B H 0.1008 0.4306 0.3191 0.065 Uiso 1 1 calc R A 1
H45C H 0.1906 0.3411 0.3189 0.065 Uiso 1 1 calc R A 1
C46 C 0.2775(9) 0.4392(5) 0.3566(4) 0.0320(19) Uani 1 1 d . A 1
H46 H 0.2820 0.5028 0.3499 0.045 Uiso 1 1 calc R A 1
C47 C 0.2098(10) 0.4230(7) 0.4231(4) 0.055(3) Uani 1 1 d . A 1
H47A H 0.2108 0.3609 0.4310 0.083 Uiso 1 1 calc R A 1
H47B H 0.1117 0.4467 0.4308 0.083 Uiso 1 1 calc R A 1
H47C H 0.2638 0.4510 0.4499 0.083 Uiso 1 1 calc R A 1
C48 C 0.7398(10) 0.3446(7) 0.4409(4) 0.042(2) Uani 1 1 d . A 1
C49 C 1.0772(9) 0.3951(6) 0.0638(4) 0.035(2) Uani 1 1 d . B 2
H49 H 1.0917 0.4093 0.0218 0.042 Uiso 1 1 calc R B 2
C50 C 0.9424(9) 0.3981(6) 0.0981(4) 0.037(2) Uani 1 1 d . B 2
H50 H 0.8644 0.4151 0.0793 0.044 Uiso 1 1 calc R B 2
C51 C 0.9175(9) 0.3770(6) 0.1589(4) 0.035(2) Uani 1 1 d . B 2
H51 H 0.8233 0.3796 0.1815 0.042 Uiso 1 1 calc R B 2
C52 C 1.0291(9) 0.3521(6) 0.1871(4) 0.035(2) Uani 1 1 d . B 2
H52 H 1.0130 0.3372 0.2290 0.042 Uiso 1 1 calc R B 2
C53 C 1.1693(9) 0.3493(6) 0.1519(4) 0.038(2) Uani 1 1 d . B 2
H53 H 1.2478 0.3323 0.1704 0.046 Uiso 1 1 calc R B 2
C54 C 1.1913(9) 0.3714(6) 0.0909(4) 0.036(2) Uani 1 1 d . B 2
H54 H 1.2849 0.3702 0.0678 0.044 Uiso 1 1 calc R B 2
C55 C 0.5744(8) 0.8882(6) 0.3394(4) 0.036(2) Uani 1 1 d . C 2
H55 H 0.6663 0.8879 0.3147 0.043 Uiso 1 1 calc R C 2
C56 C 0.4554(10) 0.8717(6) 0.3141(4) 0.040(2) Uani 1 1 d . C 2
H56 H 0.4672 0.8601 0.2717 0.048 Uiso 1 1 calc R C 2
C57 C 0.3240(9) 0.8719(6) 0.3487(4) 0.040(2) Uani 1 1 d . C 2
H57 H 0.2447 0.8600 0.3307 0.048 Uiso 1 1 calc R C 2
C58 C 0.3049(9) 0.8895(6) 0.4105(4) 0.038(2) Uani 1 1 d . C 2
H58 H 0.2125 0.8901 0.4347 0.045 Uiso 1 1 calc R C 2
C59 C 0.4184(9) 0.9059(6) 0.4365(4) 0.039(2) Uani 1 1 d . C 2
H59 H 0.4047 0.9182 0.4788 0.046 Uiso 1 1 calc R C 2
C60 C 0.5552(9) 0.9048(6) 0.4012(4) 0.040(2) Uani 1 1 d . C 2
H60 H 0.6344 0.9154 0.4195 0.048 Uiso 1 1 calc R C 2

loop_
_atom_site_aniso_label
_atom_site_aniso_U_11
_atom_site_aniso_U_22
_atom_site_aniso_U_33
_atom_site_aniso_U_23
_atom_site_aniso_U_13
_atom_site_aniso_U_12
Zn1 0.0310(5) 0.0238(5) 0.0207(5) 0.0055(4) -0.0009(4) -0.0054(4)
Zn2 0.0290(5) 0.0235(5) 0.0185(5) 0.0057(4) 0.0001(4) -0.0056(4)
Zn3 0.0282(5) 0.0250(5) 0.0250(5) 0.0077(4) -0.0032(4) -0.0091(4)
Zn4 0.0273(5) 0.0245(5) 0.0194(5) 0.0066(4) -0.0005(4) -0.0077(4)
S1 0.0266(11) 0.0317(12) 0.0212(10) 0.0074(8) -0.0024(8) -0.0076(8)
S2 0.0219(10) 0.0304(12) 0.0228(10) 0.0046(8) -0.0016(8) -0.0053(8)
F1 0.102(5) 0.056(4) 0.039(4) 0.000(3) -0.023(3) -0.023(3)
F2 0.057(4) 0.089(5) 0.034(3) 0.015(3) 0.015(3) -0.011(3)
F3 0.081(4) 0.068(4) 0.037(3) 0.029(3) -0.024(3) -0.012(3)
F4 0.099(5) 0.058(4) 0.037(3) 0.023(3) -0.021(3) -0.004(3)
F5 0.075(5) 0.085(5) 0.026(3) 0.002(3) 0.016(3) 0.012(4)
F6 0.097(5) 0.064(4) 0.059(4) -0.001(3) -0.047(4) -0.020(4)
O1 0.032(3) 0.025(3) 0.013(3) 0.005(2) -0.001(2) -0.009(2)
O2 0.024(3) 0.025(3) 0.026(3) 0.003(2) -0.006(2) -0.008(2)
O3 0.027(3) 0.033(4) 0.045(4) 0.007(3) -0.006(3) -0.006(3)
O4 0.028(3) 0.030(3) 0.040(4) 0.015(3) -0.012(2) -0.005(2)
O5 0.022(3) 0.050(4) 0.040(4) 0.008(3) 0.001(2) -0.009(3)
O6 0.028(3) 0.032(3) 0.013(3) 0.007(2) -0.002(2) -0.009(2)
O7 0.028(3) 0.027(3) 0.027(3) 0.005(2) -0.004(2) -0.007(2)
O8 0.031(3) 0.031(3) 0.036(3) 0.007(3) -0.003(2) -0.007(2)
O9 0.032(3) 0.030(3) 0.039(4) 0.011(3) -0.007(3) -0.009(2)
O10 0.025(3) 0.036(4) 0.046(4) 0.011(3) 0.000(3) -0.002(3)
N1 0.038(4) 0.035(4) 0.026(4) 0.008(3) -0.005(3) -0.006(3)
N2 0.032(4) 0.029(4) 0.018(3) 0.004(3) 0.000(3) -0.006(3)
N3 0.030(4) 0.027(4) 0.020(3) 0.005(3) 0.002(3) -0.005(3)
N4 0.032(4) 0.024(4) 0.029(4) 0.006(3) -0.001(3) -0.009(3)
N5 0.035(4) 0.034(4) 0.030(4) 0.009(3) -0.007(3) -0.017(3)
N6 0.034(4) 0.029(4) 0.025(4) 0.009(3) -0.004(3) -0.008(3)
N7 0.033(4) 0.031(4) 0.020(4) 0.007(3) -0.001(3) -0.013(3)
N8 0.037(4) 0.029(4) 0.016(3) 0.012(3) -0.001(3) -0.011(3)
C1 0.072(7) 0.040(6) 0.027(5) -0.001(4) -0.006(4) 0.005(5)
C2 0.035(5) 0.042(6) 0.043(6) 0.006(4) 0.008(4) 0.007(4)
C3 0.052(6) 0.022(5) 0.042(6) 0.010(4) -0.012(4) -0.008(4)
C4 0.049(6) 0.020(5) 0.035(5) 0.008(4) -0.006(4) -0.003(4)
C5 0.021(4) 0.024(4) 0.028(4) 0.008(3) 0.000(3) -0.005(3)
C6 0.039(5) 0.026(5) 0.039(5) 0.004(4) -0.007(4) -0.005(4)
C7 0.043(5) 0.038(5) 0.023(4) 0.012(4) -0.010(4) -0.002(4)
C8 0.033(5) 0.040(5) 0.020(4) 0.007(4) -0.006(3) -0.008(4)
C9 0.012(4) 0.036(5) 0.024(4) 0.007(3) 0.000(3) -0.016(3)
C10 0.023(4) 0.032(5) 0.022(4) 0.008(3) -0.002(3) -0.006(3)
C11 0.021(4) 0.026(5) 0.028(4) 0.001(3) -0.002(3) -0.004(3)
C12 0.011(4) 0.043(5) 0.013(4) 0.005(3) 0.000(3) -0.010(3)
C13 0.029(5) 0.038(5) 0.015(4) 0.002(3) 0.002(3) -0.010(4)
C14 0.030(5) 0.048(6) 0.017(4) -0.003(4) 0.004(3) -0.011(4)
C15 0.026(4) 0.023(4) 0.035(5) 0.004(4) -0.004(3) -0.009(3)
C16 0.023(4) 0.032(5) 0.023(4) 0.000(4) 0.000(3) -0.007(3)
C17 0.045(6) 0.030(5) 0.026(5) 0.006(4) 0.005(4) 0.002(4)
C18 0.026(5) 0.038(5) 0.035(5) 0.001(4) 0.001(3) 0.003(4)
C19 0.038(5) 0.034(5) 0.034(5) 0.013(4) 0.000(4) -0.017(4)
C20 0.046(6) 0.032(5) 0.030(5) 0.018(4) -0.006(4) -0.010(4)
C21 0.031(5) 0.084(8) 0.039(6) 0.009(5) 0.018(4) -0.009(5)
C22 0.031(5) 0.027(5) 0.037(5) 0.009(4) 0.004(4) -0.004(4)
C23 0.043(6) 0.044(6) 0.059(7) 0.013(5) -0.018(5) -0.022(4)
C24 0.038(6) 0.050(6) 0.030(5) 0.007(4) -0.005(4) -0.003(4)
C25 0.057(6) 0.054(7) 0.023(5) 0.013(4) -0.008(4) -0.017(5)
C26 0.037(5) 0.037(6) 0.051(6) 0.014(4) -0.004(4) -0.017(4)
C27 0.027(5) 0.031(5) 0.043(5) 0.005(4) 0.005(4) -0.004(4)
C28 0.044(6) 0.021(5) 0.049(6) 0.011(4) -0.006(4) -0.015(4)
C29 0.014(4) 0.024(4) 0.032(4) 0.004(3) -0.003(3) -0.007(3)
C30 0.036(5) 0.023(5) 0.047(6) 0.005(4) -0.013(4) -0.013(4)
C31 0.038(5) 0.038(6) 0.041(6) -0.010(4) -0.010(4) -0.001(4)
C32 0.022(5) 0.062(7) 0.029(5) -0.006(5) 0.000(3) -0.003(4)
C33 0.017(4) 0.043(5) 0.017(4) 0.006(3) -0.001(3) -0.004(3)
C34 0.016(4) 0.036(5) 0.019(4) -0.003(3) -0.002(3) 0.000(3)
C35 0.014(4) 0.037(5) 0.017(4) 0.011(3) 0.002(3) -0.002(3)
C36 0.018(4) 0.042(5) 0.024(4) 0.004(4) -0.008(3) -0.003(3)
C37 0.026(5) 0.053(6) 0.013(4) 0.007(4) 0.002(3) 0.004(4)
C38 0.024(5) 0.052(6) 0.022(4) 0.022(4) 0.002(3) 0.001(4)
C39 0.034(5) 0.032(5) 0.023(4) 0.014(3) -0.003(3) -0.012(4)
C40 0.020(4) 0.031(5) 0.022(4) 0.008(3) -0.006(3) -0.002(3)
C41 0.046(5) 0.029(5) 0.025(5) 0.004(4) 0.002(4) -0.015(4)
C42 0.045(5) 0.024(5) 0.019(4) 0.005(3) 0.000(3) -0.018(4)
C43 0.033(5) 0.037(5) 0.031(5) -0.002(4) 0.006(4) -0.008(4)
C44 0.047(6) 0.043(6) 0.028(5) 0.004(4) -0.005(4) -0.002(4)
C45 0.031(5) 0.037(6) 0.062(7) 0.014(5) -0.009(4) -0.006(4)
C46 0.038(5) 0.020(5) 0.038(5) 0.004(4) -0.005(4) -0.003(4)
C47 0.042(6) 0.063(7) 0.045(6) 0.004(5) 0.028(4) 0.004(5)
C48 0.051(6) 0.052(6) 0.025(5) 0.004(4) -0.011(4) -0.004(5)
C49 0.035(5) 0.047(6) 0.025(5) 0.003(4) -0.006(4) -0.010(4)
C50 0.021(5) 0.058(6) 0.032(5) -0.001(4) -0.007(4) -0.002(4)
C51 0.031(5) 0.043(6) 0.030(5) 0.006(4) 0.000(4) -0.010(4)
C52 0.040(5) 0.035(5) 0.029(5) 0.004(4) 0.001(4) -0.004(4)
C53 0.038(5) 0.044(6) 0.033(5) 0.005(4) -0.006(4) 0.001(4)
C54 0.021(5) 0.050(6) 0.036(5) -0.007(4) 0.001(4) -0.002(4)
C55 0.014(4) 0.048(6) 0.042(5) 0.009(4) 0.004(3) 0.001(4)
C56 0.043(6) 0.030(5) 0.046(6) 0.006(4) -0.009(4) -0.005(4)
C57 0.029(5) 0.052(6) 0.041(6) 0.009(4) -0.010(4) -0.009(4)
C58 0.019(4) 0.057(6) 0.036(5) 0.019(4) 0.001(4) -0.013(4)
C59 0.038(5) 0.044(6) 0.032(5) 0.014(4) 0.000(4) -0.010(4)
C60 0.031(5) 0.053(6) 0.039(6) 0.014(4) -0.012(4) -0.011(4)

loop_
_geom_bond_atom_site_label_1
_geom_bond_atom_site_label_2
_geom_bond_distance
_geom_bond_site_symmetry_2
_geom_bond_publ_flag
Zn1 O2 1.891(5) . ?
Zn1 N2 1.895(7) . ?
Zn1 O4 2.082(5) . ?
Zn1 N1 2.107(7) . ?
Zn1 Zn2 3.2695(13) . ?
Zn2 N3 1.889(6) . ?
Zn2 O2 1.906(5) . ?
Zn2 N4 2.104(7) . ?
Zn2 O3 2.122(6) . ?
Zn3 N6 1.907(6) . ?
Zn3 O7 1.921(5) . ?
Zn3 O9 2.112(5) . ?
Zn3 N5 2.128(7) . ?
Zn3 Zn4 3.2742(13) . ?
Zn4 N7 1.893(7) . ?
Zn4 O7 1.910(6) . ?
Zn4 O8 2.082(5) . ?
Zn4 N8 2.121(6) . ?
S1 O5 1.426(6) . ?
S1 O3 1.450(6) . ?
S1 O4 1.456(6) . ?
S1 C24 1.826(9) . ?
S2 O10 1.425(6) . ?
S2 O9 1.459(6) . ?
S2 O8 1.464(6) . ?
S2 C48 1.825(9) . ?
F1 C24 1.295(10) . ?
F2 C24 1.318(10) . ?
F3 C24 1.330(10) . ?
F4 C48 1.313(11) . ?
F5 C48 1.327(10) . ?
F6 C48 1.322(11) . ?
O1 C10 1.397(9) . ?
O1 C11 1.406(9) . ?
O2 C22 1.466(9) . ?
O6 C35 1.392(9) . ?
O6 C34 1.415(9) . ?
O7 C46 1.435(9) . ?
N1 C2 1.468(10) . ?
N1 C1 1.479(10) . ?
N1 C3 1.522(11) . ?
N2 C5 1.380(9) . ?
N2 C4 1.461(10) . ?
N3 C16 1.361(10) . ?
N3 C17 1.470(10) . ?
N4 C19 1.487(10) . ?
N4 C20 1.490(10) . ?
N4 C18 1.493(10) . ?
N5 C26 1.470(10) . ?
N5 C25 1.478(10) . ?
N5 C27 1.503(10) . ?
N6 C29 1.390(10) . ?
N6 C28 1.477(11) . ?
N7 C40 1.363(9) . ?
N7 C41 1.474(10) . ?
N8 C44 1.465(10) . ?
N8 C42 1.477(10) . ?
N8 C43 1.492(10) . ?
C3 C4 1.510(12) . ?
C5 C10 1.391(11) . ?
C5 C6 1.405(11) . ?
C6 C7 1.407(11) . ?
C7 C8 1.355(12) . ?
C8 C9 1.417(11) . ?
C9 C10 1.394(10) . ?
C9 C12 1.435(11) . ?
C11 C12 1.387(10) . ?
C11 C16 1.408(11) . ?
C12 C13 1.403(10) . ?
C13 C14 1.367(12) . ?
C14 C15 1.395(11) . ?
C15 C16 1.430(10) . ?
C17 C18 1.524(12) . ?
C21 C22 1.519(12) . ?
C22 C23 1.497(12) . ?
C27 C28 1.502(12) . ?
C29 C34 1.386(11) . ?
C29 C30 1.388(11) . ?
C30 C31 1.407(13) . ?
C31 C32 1.367(13) . ?
C32 C33 1.405(11) . ?
C33 C34 1.395(10) . ?
C33 C36 1.422(12) . ?
C35 C40 1.399(11) . ?
C35 C36 1.400(10) . ?
C36 C37 1.409(12) . ?
C37 C38 1.376(12) . ?
C38 C39 1.411(11) . ?
C39 C40 1.401(11) . ?
C41 C42 1.522(11) . ?
C45 C46 1.487(12) . ?
C46 C47 1.533(12) . ?
C49 C50 1.376(11) . ?
C49 C54 1.381(11) . ?
C50 C51 1.377(12) . ?
C51 C52 1.378(12) . ?
C52 C53 1.427(12) . ?
C53 C54 1.384(12) . ?
C55 C60 1.386(12) . ?
C55 C56 1.400(12) . ?
C56 C57 1.353(12) . ?
C57 C58 1.388(12) . ?
C58 C59 1.362(12) . ?
C59 C60 1.401(12) . ?
